data_4072641
loop_
_publ_author_name
'Himeda, Yuichiro'
'Onozawa-Komatsuzaki, Nobuko'
'Sugihara, Hideki'
'Kasuga, Kazuyuki'

_publ_section_title
;
 Simultaneous Tuning of Activity and Water Solubility of Complex Catalysts
 by Acid&#x2212;Base Equilibrium of Ligands for Conversion of Carbon
 Dioxide
;
_journal_issue 3
_journal_name_full Organometallics
_journal_page_first 702
_journal_paper_doi 10.1021/om060899e
_journal_volume 26
_journal_year 2007
_chemical_formula_moiety '(C22 H26 Cl2 N2 O2 Ru),  (C1 H4 O)'
_chemical_formula_sum 'C23 H30 Cl2 N2 O3 Ru'
_chemical_formula_weight 554.48
_space_group_IT_number 14
_symmetry_cell_setting monoclinic
_symmetry_Int_Tables_number 14
_symmetry_space_group_name_Hall '-P 2yab'
_symmetry_space_group_name_H-M 'P 1 21/a 1'
_cell_angle_alpha 90
_cell_angle_beta 101.75(3)
_cell_angle_gamma 90
_cell_formula_units_Z 4
_cell_length_a 14.404(5)
_cell_length_b 13.017(3)
_cell_length_c 13.027(4)
_cell_measurement_reflns_used 25
_cell_measurement_temperature 296.2
_cell_measurement_theta_max 17.23
_cell_measurement_theta_min 15.86
_cell_volume 2391.3(13)
_computing_data_reduction 'teXsan Ver. 1.11'
_computing_publication_material 'teXsan Ver. 1.11'
_computing_structure_refinement 'teXsan Ver. 1.10'
_computing_structure_solution SIR92
_diffrn_measured_fraction_theta_full 1.0219
_diffrn_measured_fraction_theta_max 1.0219
_diffrn_measurement_device_type 'Max Science 4-circle diffractometer'
_diffrn_measurement_method 'theta/2theta scans'
_diffrn_radiation_monochromator graphite
_diffrn_radiation_source 'rotating anode'
_diffrn_radiation_type 'Mo K\a'
_diffrn_radiation_wavelength 0.7107
_diffrn_reflns_av_R_equivalents 0.013
_diffrn_reflns_limit_h_max 1
_diffrn_reflns_limit_h_min -18
_diffrn_reflns_limit_k_max 0
_diffrn_reflns_limit_k_min -16
_diffrn_reflns_limit_l_max 16
_diffrn_reflns_limit_l_min -16
_diffrn_reflns_number 6136
_diffrn_reflns_theta_full 27.49
_diffrn_reflns_theta_max 27.49
_diffrn_standards_decay_% 0
_diffrn_standards_interval_count 100
_diffrn_standards_number 3
_exptl_absorpt_coefficient_mu 0.906
_exptl_absorpt_correction_type none
_exptl_crystal_colour brown
_exptl_crystal_density_diffrn 1.540
_exptl_crystal_density_method 'not measured'
_exptl_crystal_description columns
_exptl_crystal_F_000 1136.0
_exptl_crystal_size_max 0.800
_exptl_crystal_size_mid 0.200
_exptl_crystal_size_min 0.150
_refine_diff_density_max 0.36
_refine_diff_density_min -0.37
_refine_ls_extinction_method none
_refine_ls_goodness_of_fit_ref 1.624
_refine_ls_hydrogen_treatment noref
_refine_ls_number_parameters 280
_refine_ls_number_reflns 5222
_refine_ls_R_factor_gt 0.0332
_refine_ls_shift/su_max 0.0014
_refine_ls_structure_factor_coef F
_refine_ls_weighting_details 'w = 1/[\s^2^(Fo) + 0.00063|Fo|^2^]'
_refine_ls_weighting_scheme calc
_refine_ls_wR_factor_ref 0.0572
_reflns_number_gt 4769
_reflns_number_total 5607
_reflns_threshold_expression F^2^>2.0\s(F^2^)
_cod_data_source_file om060899esi20061001_115335.cif
_cod_data_source_block '[(C6Me6)Ru(4,4'-OH2-2,2'-bpy)Cl]Cl'
_cod_original_cell_volume 2391(1)
_cod_original_formula_sum 'C23 H30 Cl2 N2 O3 Ru '
_cod_database_code 4072641

loop_
_symmetry_equiv_pos_as_xyz
x,y,z
1/2-x,1/2+y,-z
-x,-y,-z
1/2+x,1/2-y,z

loop_
_atom_site_label
_atom_site_type_symbol
_atom_site_fract_x
_atom_site_fract_y
_atom_site_fract_z
_atom_site_U_iso_or_equiv
_atom_site_adp_type
_atom_site_occupancy
_atom_site_calc_flag
Ru(1) Ru 0.11464(2) 0.12204(2) 0.24902(2) 0.03361(7) Uani 1.00 d
Cl(1) Cl -0.02874(8) 0.02345(9) 0.2268(1) 0.0679(3) Uani 1.00 d
Cl(2) Cl 0.0899(1) 0.31005(9) 0.81906(8) 0.0847(4) Uani 1.00 d
O(1) O -0.1033(2) 0.5053(2) 0.0454(2) 0.0521(7) Uani 1.00 d
O(2) O 0.0276(3) 0.3907(2) 0.6079(2) 0.0658(9) Uani 1.00 d
O(3) O 0.2908(4) 0.5251(4) 0.3212(4) 0.124(2) Uani 1.00 d
N(1) N 0.0322(2) 0.2433(2) 0.1760(2) 0.0356(6) Uani 1.00 d
N(2) N 0.0689(2) 0.1970(2) 0.3717(2) 0.0352(6) Uani 1.00 d
C(1) C 0.2618(2) 0.1715(3) 0.2984(3) 0.0441(9) Uani 1.00 d
C(2) C 0.2519(2) 0.0747(3) 0.3483(3) 0.0475(10) Uani 1.00 d
C(3) C 0.2117(3) -0.0107(3) 0.2897(3) 0.051(1) Uani 1.00 d
C(4) C 0.1860(3) -0.0018(3) 0.1763(3) 0.054(1) Uani 1.00 d
C(5) C 0.2003(3) 0.0911(3) 0.1268(3) 0.051(1) Uani 1.00 d
C(6) C 0.2359(2) 0.1782(3) 0.1886(3) 0.0466(9) Uani 1.00 d
C(7) C 0.0012(2) 0.2551(3) 0.0713(2) 0.0428(9) Uani 1.00 d
C(8) C -0.0452(2) 0.3408(3) 0.0270(2) 0.0436(9) Uani 1.00 d
C(9) C -0.0603(2) 0.4218(3) 0.0905(3) 0.0404(8) Uani 1.00 d
C(10) C -0.0309(2) 0.4101(3) 0.1996(2) 0.0379(8) Uani 1.00 d
C(11) C 0.0138(2) 0.3206(2) 0.2388(2) 0.0340(7) Uani 1.00 d
C(12) C 0.0377(2) 0.2953(2) 0.3513(2) 0.0342(7) Uani 1.00 d
C(13) C 0.0252(3) 0.3610(2) 0.4305(3) 0.0406(8) Uani 1.00 d
C(14) C 0.0399(3) 0.3250(3) 0.5328(3) 0.0440(9) Uani 1.00 d
C(15) C 0.0622(3) 0.2221(3) 0.5513(3) 0.0453(9) Uani 1.00 d
C(16) C 0.0761(3) 0.1618(3) 0.4690(3) 0.0441(9) Uani 1.00 d
C(17) C 0.2857(3) 0.0650(5) 0.4657(3) 0.078(2) Uani 1.00 d
C(18) C 0.1969(5) -0.1106(4) 0.3399(6) 0.097(2) Uani 1.00 d
C(19) C 0.1431(4) -0.0929(5) 0.1123(5) 0.096(2) Uani 1.00 d
C(20) C 0.1793(4) 0.0986(5) 0.0086(4) 0.087(2) Uani 1.00 d
C(21) C 0.2971(3) 0.2649(4) 0.3631(5) 0.079(2) Uani 1.00 d
C(22) C 0.2477(4) 0.2813(4) 0.1376(5) 0.081(2) Uani 1.00 d
C(23) C 0.2220(6) 0.5803(7) 0.2484(6) 0.121(3) Uani 1.00 d
H(1) H 0.1970 0.6398 0.2807 0.1486 Uiso 1.00 calc
H(2) H 0.2439 0.6063 0.1888 0.1486 Uiso 1.00 calc
H(3) H 0.1660 0.5384 0.2210 0.1486 Uiso 1.00 calc
H(4) H 0.2324 0.0466 0.4961 0.0955 Uiso 1.00 calc
H(5) H 0.3320 0.0128 0.4807 0.0955 Uiso 1.00 calc
H(6) H 0.3105 0.1282 0.4942 0.0955 Uiso 1.00 calc
H(7) H 0.1561 -0.1021 0.3894 0.1209 Uiso 1.00 calc
H(8) H 0.1688 -0.1597 0.2889 0.1209 Uiso 1.00 calc
H(9) H 0.2561 -0.1379 0.3776 0.1209 Uiso 1.00 calc
H(10) H 0.0805 -0.0761 0.0736 0.1165 Uiso 1.00 calc
H(11) H 0.1806 -0.1132 0.0636 0.1165 Uiso 1.00 calc
H(12) H 0.1374 -0.1497 0.1571 0.1165 Uiso 1.00 calc
H(13) H 0.1928 0.1671 -0.0117 0.1062 Uiso 1.00 calc
H(14) H 0.2183 0.0520 -0.0194 0.1062 Uiso 1.00 calc
H(15) H 0.1148 0.0838 -0.0180 0.1062 Uiso 1.00 calc
H(16) H 0.3112 0.2467 0.4368 0.0954 Uiso 1.00 calc
H(17) H 0.3525 0.2914 0.3452 0.0954 Uiso 1.00 calc
H(18) H 0.2492 0.3168 0.3538 0.0954 Uiso 1.00 calc
H(19) H 0.3125 0.3022 0.1534 0.0966 Uiso 1.00 calc
H(20) H 0.2272 0.2767 0.0634 0.0966 Uiso 1.00 calc
H(21) H 0.2106 0.3329 0.1631 0.0966 Uiso 1.00 calc
H(22) H -0.0674 0.3449 -0.0475 0.0525 Uiso 1.00 calc
H(23) H -0.0416 0.4640 0.2460 0.0456 Uiso 1.00 calc
H(24) H 0.0061 0.4311 0.4150 0.0491 Uiso 1.00 calc
H(25) H 0.0689 0.1938 0.6204 0.0537 Uiso 1.00 calc
H(26) H 0.0912 0.0906 0.4818 0.0535 Uiso 1.00 calc
H(27) H 0.0134 0.2009 0.0265 0.0512 Uiso 1.00 calc
H(28) H 0.0425 0.3703 0.6673 0.0703 Uiso 1.00 d
H(29) H -0.1005 0.5568 0.0926 0.0703 Uiso 1.00 d

loop_
_atom_site_aniso_label
_atom_site_aniso_U_11
_atom_site_aniso_U_22
_atom_site_aniso_U_33
_atom_site_aniso_U_12
_atom_site_aniso_U_13
_atom_site_aniso_U_23
Ru(1) 0.0339(1) 0.0349(2) 0.0316(1) 0.00338(9) 0.00565(10) -0.00668(9)
Cl(1) 0.0508(5) 0.0596(6) 0.0934(8) -0.0153(5) 0.0150(5) -0.0181(6)
Cl(2) 0.152(1) 0.0631(7) 0.0400(5) 0.0302(8) 0.0210(6) 0.0023(5)
O(1) 0.063(2) 0.046(1) 0.043(1) 0.008(1) 0.002(1) 0.009(1)
O(2) 0.111(3) 0.054(2) 0.030(1) 0.031(2) 0.009(1) -0.005(1)
O(3) 0.154(5) 0.126(4) 0.111(4) 0.000(3) 0.072(3) -0.012(3)
N(1) 0.033(1) 0.041(1) 0.031(1) 0.005(1) 0.0035(10) -0.003(1)
N(2) 0.040(1) 0.036(1) 0.030(1) 0.007(1) 0.006(1) -0.0029(10)
C(1) 0.034(2) 0.047(2) 0.050(2) 0.005(1) 0.006(1) -0.009(2)
C(2) 0.039(2) 0.067(2) 0.036(2) 0.012(2) 0.008(1) -0.001(2)
C(3) 0.050(2) 0.040(2) 0.066(2) 0.014(2) 0.016(2) 0.007(2)
C(4) 0.048(2) 0.054(2) 0.058(2) 0.013(2) 0.007(2) -0.025(2)
C(5) 0.045(2) 0.071(2) 0.039(2) 0.018(2) 0.012(1) -0.006(2)
C(6) 0.037(2) 0.049(2) 0.056(2) 0.007(1) 0.016(2) 0.007(2)
C(7) 0.044(2) 0.052(2) 0.032(2) 0.003(1) 0.006(1) -0.007(1)
C(8) 0.041(2) 0.057(2) 0.031(2) 0.000(2) 0.003(1) 0.001(1)
C(9) 0.037(2) 0.043(2) 0.042(2) 0.001(1) 0.009(1) 0.009(1)
C(10) 0.039(2) 0.039(2) 0.036(2) 0.003(1) 0.008(1) -0.002(1)
C(11) 0.033(1) 0.038(2) 0.031(1) -0.001(1) 0.005(1) -0.004(1)
C(12) 0.034(1) 0.037(2) 0.032(1) 0.002(1) 0.007(1) -0.002(1)
C(13) 0.048(2) 0.038(2) 0.035(2) 0.008(1) 0.007(1) -0.003(1)
C(14) 0.050(2) 0.046(2) 0.034(2) 0.013(2) 0.004(1) -0.006(1)
C(15) 0.056(2) 0.048(2) 0.031(2) 0.013(2) 0.009(1) 0.001(1)
C(16) 0.053(2) 0.039(2) 0.042(2) 0.011(1) 0.013(1) 0.003(1)
C(17) 0.059(3) 0.132(5) 0.040(2) 0.020(3) 0.000(2) 0.009(3)
C(18) 0.105(5) 0.056(3) 0.134(6) 0.013(3) 0.034(4) 0.034(3)
C(19) 0.088(4) 0.077(3) 0.123(5) -0.003(3) 0.020(3) -0.066(4)
C(20) 0.079(3) 0.141(5) 0.039(2) 0.035(3) 0.010(2) -0.012(3)
C(21) 0.054(2) 0.071(3) 0.103(4) 0.000(2) -0.002(2) -0.034(3)
C(22) 0.065(3) 0.075(3) 0.110(4) 0.011(2) 0.037(3) 0.038(3)
C(23) 0.146(7) 0.141(6) 0.082(4) 0.023(6) 0.034(4) 0.007(5)

loop_
_atom_type_symbol
_atom_type_description
_atom_type_scat_dispersion_real
_atom_type_scat_dispersion_imag
_atom_type_scat_source
Ru Ru -1.259 0.836
;International Tables for Crystallography
(1992, Vol. C, Tables 4.2.6.8 and 6.1.1.1)
;
C C 0.003 0.002
;International Tables for Crystallography
(1992, Vol. C, Tables 4.2.6.8 and 6.1.1.1)
;
H H 0.000 0.000
;International Tables for Crystallography
(1992, Vol. C, Table 6.1.1.2)
;
Cl Cl 0.148 0.159
;International Tables for Crystallography
(1992, Vol. C, Tables 4.2.6.8 and 6.1.1.1)
;
N N 0.006 0.003
;International Tables for Crystallography
(1992, Vol. C, Tables 4.2.6.8 and 6.1.1.1)
;
O O 0.011 0.006
;International Tables for Crystallography
(1992, Vol. C, Tables 4.2.6.8 and 6.1.1.1)
;

loop_
_geom_angle_atom_site_label_1
_geom_angle_atom_site_label_2
_geom_angle_atom_site_label_3
_geom_angle
_geom_angle_publ_flag
Cl(1) Ru(1) N(1) 87.34(8) yes
Cl(1) Ru(1) N(2) 86.81(8) yes
Cl(1) Ru(1) C(1) 162.5(1) yes
Cl(1) Ru(1) C(2) 124.4(1) yes
Cl(1) Ru(1) C(3) 95.6(1) yes
Cl(1) Ru(1) C(4) 91.3(1) yes
Cl(1) Ru(1) C(5) 113.8(1) yes
Cl(1) Ru(1) C(6) 150.2(1) yes
N(1) Ru(1) N(2) 75.89(10) yes
N(1) Ru(1) C(1) 109.9(1) yes
N(1) Ru(1) C(2) 146.5(1) yes
N(1) Ru(1) C(3) 166.3(1) yes
N(1) Ru(1) C(4) 128.6(1) yes
N(1) Ru(1) C(5) 99.0(1) yes
N(1) Ru(1) C(6) 90.3(1) yes
N(2) Ru(1) C(1) 94.3(1) yes
N(2) Ru(1) C(2) 93.8(1) yes
N(2) Ru(1) C(3) 117.5(1) yes
N(2) Ru(1) C(4) 155.3(1) yes
N(2) Ru(1) C(5) 158.8(1) yes
N(2) Ru(1) C(6) 121.3(1) yes
C(1) Ru(1) C(2) 38.1(1) yes
C(1) Ru(1) C(3) 68.4(1) yes
C(1) Ru(1) C(4) 80.4(1) yes
C(1) Ru(1) C(5) 67.7(1) yes
C(1) Ru(1) C(6) 37.6(1) yes
C(2) Ru(1) C(3) 36.9(1) yes
C(2) Ru(1) C(4) 67.2(1) yes
C(2) Ru(1) C(5) 79.0(1) yes
C(2) Ru(1) C(6) 67.7(1) yes
C(3) Ru(1) C(4) 38.2(1) yes
C(3) Ru(1) C(5) 67.6(1) yes
C(3) Ru(1) C(6) 80.5(1) yes
C(4) Ru(1) C(5) 36.7(2) yes
C(4) Ru(1) C(6) 67.4(2) yes
C(5) Ru(1) C(6) 37.5(1) yes
C(9) O(1) H(29) 110.7 no
C(14) O(2) H(28) 116.2 no
Ru(1) N(1) C(7) 125.8(2) yes
Ru(1) N(1) C(11) 116.7(2) yes
C(7) N(1) C(11) 117.3(3) yes
Ru(1) N(2) C(12) 115.5(2) yes
Ru(1) N(2) C(16) 126.2(2) yes
C(12) N(2) C(16) 117.9(3) yes
Ru(1) C(1) C(2) 72.3(2) yes
Ru(1) C(1) C(6) 71.2(2) yes
Ru(1) C(1) C(21) 126.8(3) yes
C(2) C(1) C(6) 119.0(3) yes
C(2) C(1) C(21) 120.5(4) yes
C(6) C(1) C(21) 120.5(4) yes
Ru(1) C(2) C(1) 69.6(2) yes
Ru(1) C(2) C(3) 71.5(2) yes
Ru(1) C(2) C(17) 132.7(3) yes
C(1) C(2) C(3) 121.0(3) yes
C(1) C(2) C(17) 119.3(4) yes
C(3) C(2) C(17) 119.7(4) yes
Ru(1) C(3) C(2) 71.6(2) yes
Ru(1) C(3) C(4) 71.2(2) yes
Ru(1) C(3) C(18) 130.1(3) yes
C(2) C(3) C(4) 118.8(3) yes
C(2) C(3) C(18) 122.1(4) yes
C(4) C(3) C(18) 119.1(4) yes
Ru(1) C(4) C(3) 70.6(2) yes
Ru(1) C(4) C(5) 72.3(2) yes
Ru(1) C(4) C(19) 129.2(3) yes
C(3) C(4) C(5) 120.3(3) yes
C(3) C(4) C(19) 119.4(5) yes
C(5) C(4) C(19) 120.3(4) yes
Ru(1) C(5) C(4) 71.0(2) yes
Ru(1) C(5) C(6) 69.0(2) yes
Ru(1) C(5) C(20) 133.4(3) yes
C(4) C(5) C(6) 119.7(3) yes
C(4) C(5) C(20) 120.3(4) yes
C(6) C(5) C(20) 120.0(4) yes
Ru(1) C(6) C(1) 71.2(2) yes
Ru(1) C(6) C(5) 73.4(2) yes
Ru(1) C(6) C(22) 128.4(3) yes
C(1) C(6) C(5) 121.0(3) yes
C(1) C(6) C(22) 118.0(4) yes
C(5) C(6) C(22) 121.0(4) yes
N(1) C(7) C(8) 123.4(3) yes
N(1) C(7) H(27) 117.9 no
C(8) C(7) H(27) 118.7 no
C(7) C(8) C(9) 119.5(3) yes
C(7) C(8) H(22) 120.4 no
C(9) C(8) H(22) 120.1 no
O(1) C(9) C(8) 118.4(3) yes
O(1) C(9) C(10) 123.6(3) yes
C(8) C(9) C(10) 118.0(3) yes
C(9) C(10) C(11) 119.2(3) yes
C(9) C(10) H(23) 120.2 no
C(11) C(10) H(23) 120.6 no
N(1) C(11) C(10) 122.5(3) yes
N(1) C(11) C(12) 113.6(3) yes
C(10) C(11) C(12) 123.7(3) yes
N(2) C(12) C(11) 113.9(3) yes
N(2) C(12) C(13) 121.5(3) yes
C(11) C(12) C(13) 124.5(3) yes
C(12) C(13) C(14) 119.5(3) yes
C(12) C(13) H(24) 120.4 no
C(14) C(13) H(24) 120.2 no
O(2) C(14) C(13) 118.0(3) yes
O(2) C(14) C(15) 123.5(3) yes
C(13) C(14) C(15) 118.5(3) yes
C(14) C(15) C(16) 118.8(3) yes
C(14) C(15) H(25) 120.6 no
C(16) C(15) H(25) 120.6 no
N(2) C(16) C(15) 123.3(3) yes
N(2) C(16) H(26) 118.0 no
C(15) C(16) H(26) 118.6 no
C(2) C(17) H(4) 108.5 no
C(2) C(17) H(5) 109.7 no
C(2) C(17) H(6) 110.1 no
H(4) C(17) H(5) 108.9 no
H(4) C(17) H(6) 109.0 no
H(5) C(17) H(6) 110.6 no
C(3) C(18) H(7) 110.8 no
C(3) C(18) H(8) 111.0 no
C(3) C(18) H(9) 110.7 no
H(7) C(18) H(8) 108.4 no
H(7) C(18) H(9) 107.4 no
H(8) C(18) H(9) 108.4 no
C(4) C(19) H(10) 110.2 no
C(4) C(19) H(11) 111.3 no
C(4) C(19) H(12) 110.4 no
H(10) C(19) H(11) 108.1 no
H(10) C(19) H(12) 107.8 no
H(11) C(19) H(12) 108.9 no
C(5) C(20) H(13) 109.2 no
C(5) C(20) H(14) 109.8 no
C(5) C(20) H(15) 109.9 no
H(13) C(20) H(14) 108.6 no
H(13) C(20) H(15) 109.1 no
H(14) C(20) H(15) 110.2 no
C(1) C(21) H(16) 109.7 no
C(1) C(21) H(17) 111.2 no
C(1) C(21) H(18) 110.3 no
H(16) C(21) H(17) 108.5 no
H(16) C(21) H(18) 107.4 no
H(17) C(21) H(18) 109.6 no
C(6) C(22) H(19) 110.4 no
C(6) C(22) H(20) 110.4 no
C(6) C(22) H(21) 110.2 no
H(19) C(22) H(20) 108.9 no
H(19) C(22) H(21) 108.4 no
H(20) C(22) H(21) 108.5 no
O(3) C(23) H(1) 112.2 no
O(3) C(23) H(2) 114.9 no
O(3) C(23) H(3) 111.9 no
H(1) C(23) H(2) 106.2 no
H(1) C(23) H(3) 104.4 no
H(2) C(23) H(3) 106.5 no

loop_
_geom_bond_atom_site_label_1
_geom_bond_atom_site_label_2
_geom_bond_distance
_geom_bond_publ_flag
Ru(1) Cl(1) 2.398(1) yes
Ru(1) N(1) 2.085(3) yes
Ru(1) N(2) 2.091(2) yes
Ru(1) C(1) 2.183(3) yes
Ru(1) C(2) 2.219(3) yes
Ru(1) C(3) 2.218(3) yes
Ru(1) C(4) 2.225(3) yes
Ru(1) C(5) 2.241(3) yes
Ru(1) C(6) 2.183(4) yes
O(1) C(9) 1.328(4) yes
O(1) H(29) 0.905 no
O(2) C(14) 1.338(4) yes
O(2) H(28) 0.805 no
O(3) C(23) 1.420(9) yes
N(1) C(7) 1.355(4) yes
N(1) C(11) 1.356(4) yes
N(2) C(12) 1.365(4) yes
N(2) C(16) 1.332(4) yes
C(1) C(2) 1.437(6) yes
C(1) C(6) 1.406(5) yes
C(1) C(21) 1.507(6) yes
C(2) C(3) 1.405(6) yes
C(2) C(17) 1.512(5) yes
C(3) C(4) 1.452(6) yes
C(3) C(18) 1.492(6) yes
C(4) C(5) 1.406(6) yes
C(4) C(19) 1.507(6) yes
C(5) C(6) 1.424(6) yes
C(5) C(20) 1.510(6) yes
C(6) C(22) 1.522(6) yes
C(7) C(8) 1.366(5) yes
C(7) H(27) 0.955 no
C(8) C(9) 1.384(5) yes
C(8) H(22) 0.959 no
C(9) C(10) 1.407(4) yes
C(10) C(11) 1.378(4) yes
C(10) H(23) 0.959 no
C(11) C(12) 1.472(4) yes
C(12) C(13) 1.380(4) yes
C(13) C(14) 1.388(5) yes
C(13) H(24) 0.962 no
C(14) C(15) 1.387(5) yes
C(15) C(16) 1.376(5) yes
C(15) H(25) 0.960 no
C(16) H(26) 0.958 no
C(17) H(4) 0.962 no
C(17) H(5) 0.944 no
C(17) H(6) 0.943 no
C(18) H(7) 0.962 no
C(18) H(8) 0.951 no
C(18) H(9) 0.962 no
C(19) H(10) 0.965 no
C(19) H(11) 0.951 no
C(19) H(12) 0.956 no
C(20) H(13) 0.962 no
C(20) H(14) 0.949 no
C(20) H(15) 0.943 no
C(21) H(16) 0.969 no
C(21) H(17) 0.943 no
C(21) H(18) 0.956 no
C(22) H(19) 0.954 no
C(22) H(20) 0.953 no
C(22) H(21) 0.959 no
C(23) H(1) 0.984 no
C(23) H(2) 0.956 no
C(23) H(3) 0.980 no

loop_
_geom_torsion_atom_site_label_1
_geom_torsion_atom_site_label_2
_geom_torsion_atom_site_label_3
_geom_torsion_atom_site_label_4
_geom_torsion
_geom_torsion_publ_flag
Ru(1) N(1) C(7) C(8) -173.7(3) yes
Ru(1) N(1) C(11) C(10) 172.8(2) yes
Ru(1) N(1) C(11) C(12) -12.7(3) yes
Ru(1) N(2) C(12) C(11) 18.0(3) yes
Ru(1) N(2) C(12) C(13) -165.7(3) yes
Ru(1) N(2) C(16) C(15) 166.7(3) yes
Ru(1) C(1) C(2) C(3) 51.8(3) yes
Ru(1) C(1) C(2) C(17) -128.3(3) yes
Ru(1) C(1) C(6) C(5) -56.2(3) yes
Ru(1) C(1) C(6) C(22) 124.3(3) yes
Ru(1) C(2) C(1) C(6) -55.6(3) yes
Ru(1) C(2) C(1) C(21) 122.8(3) yes
Ru(1) C(2) C(3) C(4) 55.2(3) yes
Ru(1) C(2) C(3) C(18) -126.4(4) yes
Ru(1) C(3) C(2) C(1) -51.0(3) yes
Ru(1) C(3) C(2) C(17) 129.2(3) yes
Ru(1) C(3) C(4) C(5) 54.6(3) yes
Ru(1) C(3) C(4) C(19) -124.8(4) yes
Ru(1) C(4) C(3) C(2) -55.4(3) yes
Ru(1) C(4) C(3) C(18) 126.1(4) yes
Ru(1) C(4) C(5) C(6) 50.8(3) yes
Ru(1) C(4) C(5) C(20) -129.9(4) yes
Ru(1) C(5) C(4) C(3) -53.9(3) yes
Ru(1) C(5) C(4) C(19) 125.6(4) yes
Ru(1) C(5) C(6) C(1) 55.2(3) yes
Ru(1) C(5) C(6) C(22) -125.3(3) yes
Ru(1) C(6) C(1) C(2) 56.2(3) yes
Ru(1) C(6) C(1) C(21) -122.2(3) yes
Ru(1) C(6) C(5) C(4) -51.8(3) yes
Ru(1) C(6) C(5) C(20) 129.0(4) yes
Cl(1) Ru(1) N(1) C(7) -80.6(3) yes
Cl(1) Ru(1) N(1) C(11) 104.3(2) yes
Cl(1) Ru(1) N(2) C(12) -106.9(2) yes
Cl(1) Ru(1) N(2) C(16) 80.2(3) yes
Cl(1) Ru(1) C(1) C(2) -2.5(4) yes
Cl(1) Ru(1) C(1) C(6) 127.8(3) yes
Cl(1) Ru(1) C(1) C(21) -117.7(4) yes
Cl(1) Ru(1) C(2) C(1) 179.1(2) yes
Cl(1) Ru(1) C(2) C(3) 44.4(2) yes
Cl(1) Ru(1) C(2) C(17) -69.3(5) yes
Cl(1) Ru(1) C(3) C(2) -144.6(2) yes
Cl(1) Ru(1) C(3) C(4) 84.9(2) yes
Cl(1) Ru(1) C(3) C(18) -27.7(5) yes
Cl(1) Ru(1) C(4) C(3) -97.5(2) yes
Cl(1) Ru(1) C(4) C(5) 130.2(2) yes
Cl(1) Ru(1) C(4) C(19) 15.2(5) yes
Cl(1) Ru(1) C(5) C(4) -56.6(2) yes
Cl(1) Ru(1) C(5) C(6) 169.6(2) yes
Cl(1) Ru(1) C(5) C(20) 57.6(5) yes
Cl(1) Ru(1) C(6) C(1) -151.4(2) yes
Cl(1) Ru(1) C(6) C(5) -19.4(3) yes
Cl(1) Ru(1) C(6) C(22) 97.3(4) yes
O(1) C(9) C(8) C(7) 178.2(3) yes
O(1) C(9) C(10) C(11) -179.6(3) yes
O(2) C(14) C(13) C(12) 179.7(3) yes
O(2) C(14) C(15) C(16) -178.1(4) yes
N(1) Ru(1) N(2) C(12) -18.8(2) yes
N(1) Ru(1) N(2) C(16) 168.2(3) yes
N(1) Ru(1) C(1) C(2) 167.2(2) yes
N(1) Ru(1) C(1) C(6) -62.5(2) yes
N(1) Ru(1) C(1) C(21) 52.0(4) yes
N(1) Ru(1) C(2) C(1) -22.2(3) yes
N(1) Ru(1) C(2) C(3) -156.9(2) yes
N(1) Ru(1) C(2) C(17) 89.4(5) yes
N(1) Ru(1) C(3) C(2) 113.5(5) yes
N(1) Ru(1) C(3) C(4) -17.0(7) yes
N(1) Ru(1) C(3) C(18) -129.6(6) yes
N(1) Ru(1) C(4) C(3) 174.9(2) yes
N(1) Ru(1) C(4) C(5) 42.6(3) yes
N(1) Ru(1) C(4) C(19) -72.4(5) yes
N(1) Ru(1) C(5) C(4) -147.6(2) yes
N(1) Ru(1) C(5) C(6) 78.5(2) yes
N(1) Ru(1) C(5) C(20) -33.4(5) yes
N(1) Ru(1) C(6) C(1) 123.5(2) yes
N(1) Ru(1) C(6) C(5) -104.5(2) yes
N(1) Ru(1) C(6) C(22) 12.2(4) yes
N(1) C(7) C(8) C(9) 1.6(5) yes
N(1) C(11) C(10) C(9) 1.2(5) yes
N(1) C(11) C(12) N(2) -3.6(4) yes
N(1) C(11) C(12) C(13) -179.8(3) yes
N(2) Ru(1) N(1) C(7) -167.9(3) yes
N(2) Ru(1) N(1) C(11) 17.0(2) yes
N(2) Ru(1) C(1) C(2) 90.6(2) yes
N(2) Ru(1) C(1) C(6) -139.1(2) yes
N(2) Ru(1) C(1) C(21) -24.5(4) yes
N(2) Ru(1) C(2) C(1) -92.2(2) yes
N(2) Ru(1) C(2) C(3) 133.1(2) yes
N(2) Ru(1) C(2) C(17) 19.4(5) yes
N(2) Ru(1) C(3) C(2) -55.3(2) yes
N(2) Ru(1) C(3) C(4) 174.2(2) yes
N(2) Ru(1) C(3) C(18) 61.6(5) yes
N(2) Ru(1) C(4) C(3) -12.4(4) yes
N(2) Ru(1) C(4) C(5) -144.7(3) yes
N(2) Ru(1) C(4) C(19) 100.3(5) yes
N(2) Ru(1) C(5) C(4) 138.2(3) yes
N(2) Ru(1) C(5) C(6) 4.4(4) yes
N(2) Ru(1) C(5) C(20) -107.6(5) yes
N(2) Ru(1) C(6) C(1) 49.9(2) yes
N(2) Ru(1) C(6) C(5) -178.1(2) yes
N(2) Ru(1) C(6) C(22) -61.4(5) yes
N(2) C(12) C(11) C(10) 170.9(3) yes
N(2) C(12) C(13) C(14) -3.3(5) yes
N(2) C(16) C(15) C(14) -0.3(6) yes
C(1) Ru(1) N(1) C(7) 102.5(3) yes
C(1) Ru(1) N(1) C(11) -72.6(2) yes
C(1) Ru(1) N(2) C(12) 90.6(2) yes
C(1) Ru(1) N(2) C(16) -82.4(3) yes
C(1) Ru(1) C(2) C(3) -134.7(3) yes
C(1) Ru(1) C(2) C(17) 111.6(5) yes
C(1) Ru(1) C(3) C(2) 28.1(2) yes
C(1) Ru(1) C(3) C(4) -102.4(3) yes
C(1) Ru(1) C(3) C(18) 145.0(5) yes
C(1) Ru(1) C(4) C(3) 67.1(2) yes
C(1) Ru(1) C(4) C(5) -65.3(2) yes
C(1) Ru(1) C(4) C(19) 179.7(5) yes
C(1) Ru(1) C(5) C(4) 104.5(2) yes
C(1) Ru(1) C(5) C(6) -29.3(2) yes
C(1) Ru(1) C(5) C(20) -141.3(5) yes
C(1) Ru(1) C(6) C(5) 132.0(3) yes
C(1) Ru(1) C(6) C(22) -111.3(5) yes
C(1) C(2) Ru(1) C(3) 134.7(3) yes
C(1) C(2) Ru(1) C(4) 104.1(2) yes
C(1) C(2) Ru(1) C(5) 67.7(2) yes
C(1) C(2) Ru(1) C(6) 30.2(2) yes
C(1) C(2) C(3) C(4) 4.2(5) yes
C(1) C(2) C(3) C(18) -177.4(4) yes
C(1) C(6) Ru(1) C(2) -30.6(2) yes
C(1) C(6) Ru(1) C(3) -66.7(2) yes
C(1) C(6) Ru(1) C(4) -104.2(2) yes
C(1) C(6) Ru(1) C(5) -132.0(3) yes
C(1) C(6) C(5) C(4) 3.4(5) yes
C(1) C(6) C(5) C(20) -175.8(3) yes
C(2) Ru(1) N(1) C(7) 116.9(3) yes
C(2) Ru(1) N(1) C(11) -58.2(3) yes
C(2) Ru(1) N(2) C(12) 128.8(2) yes
C(2) Ru(1) N(2) C(16) -44.2(3) yes
C(2) Ru(1) C(1) C(6) 130.3(3) yes
C(2) Ru(1) C(1) C(21) -115.2(5) yes
C(2) Ru(1) C(3) C(4) -130.5(3) yes
C(2) Ru(1) C(3) C(18) 116.9(6) yes
C(2) Ru(1) C(4) C(3) 29.7(2) yes
C(2) Ru(1) C(4) C(5) -102.6(3) yes
C(2) Ru(1) C(4) C(19) 142.3(5) yes
C(2) Ru(1) C(5) C(4) 66.4(2) yes
C(2) Ru(1) C(5) C(6) -67.4(2) yes
C(2) Ru(1) C(5) C(20) -179.4(5) yes
C(2) Ru(1) C(6) C(5) 101.4(2) yes
C(2) Ru(1) C(6) C(22) -141.9(5) yes
C(2) C(1) Ru(1) C(3) -27.3(2) yes
C(2) C(1) Ru(1) C(4) -65.1(2) yes
C(2) C(1) Ru(1) C(5) -101.0(2) yes
C(2) C(1) Ru(1) C(6) -130.3(3) yes
C(2) C(1) C(6) C(5) -0.1(5) yes
C(2) C(1) C(6) C(22) -179.6(3) yes
C(2) C(3) Ru(1) C(4) 130.5(3) yes
C(2) C(3) Ru(1) C(5) 102.0(2) yes
C(2) C(3) Ru(1) C(6) 65.2(2) yes
C(2) C(3) C(4) C(5) -0.8(5) yes
C(2) C(3) C(4) C(19) 179.8(4) yes
C(3) Ru(1) N(1) C(7) 22.3(7) yes
C(3) Ru(1) N(1) C(11) -152.8(5) yes
C(3) Ru(1) N(2) C(12) 158.5(2) yes
C(3) Ru(1) N(2) C(16) -14.5(3) yes
C(3) Ru(1) C(1) C(6) 103.0(2) yes
C(3) Ru(1) C(1) C(21) -142.5(4) yes
C(3) Ru(1) C(2) C(17) -113.7(5) yes
C(3) Ru(1) C(4) C(5) -132.3(3) yes
C(3) Ru(1) C(4) C(19) 112.6(6) yes
C(3) Ru(1) C(5) C(4) 29.6(2) yes
C(3) Ru(1) C(5) C(6) -104.2(2) yes
C(3) Ru(1) C(5) C(20) 143.8(5) yes
C(3) Ru(1) C(6) C(5) 65.3(2) yes
C(3) Ru(1) C(6) C(22) -178.0(4) yes
C(3) C(2) Ru(1) C(4) -30.6(2) yes
C(3) C(2) Ru(1) C(5) -67.1(2) yes
C(3) C(2) Ru(1) C(6) -104.5(2) yes
C(3) C(2) C(1) C(6) -3.8(5) yes
C(3) C(2) C(1) C(21) 174.6(3) yes
C(3) C(4) Ru(1) C(5) 132.3(3) yes
C(3) C(4) Ru(1) C(6) 103.9(3) yes
C(3) C(4) C(5) C(6) -3.0(5) yes
C(3) C(4) C(5) C(20) 176.2(4) yes
C(4) Ru(1) N(1) C(7) 8.9(3) yes
C(4) Ru(1) N(1) C(11) -166.2(2) yes
C(4) Ru(1) N(2) C(12) 167.0(3) yes
C(4) Ru(1) N(2) C(16) -5.9(5) yes
C(4) Ru(1) C(1) C(6) 65.2(2) yes
C(4) Ru(1) C(1) C(21) 179.8(4) yes
C(4) Ru(1) C(2) C(17) -144.3(5) yes
C(4) Ru(1) C(3) C(18) -112.6(6) yes
C(4) Ru(1) C(5) C(6) -133.8(3) yes
C(4) Ru(1) C(5) C(20) 114.2(6) yes
C(4) Ru(1) C(6) C(5) 27.8(2) yes
C(4) Ru(1) C(6) C(22) 144.5(5) yes
C(4) C(3) Ru(1) C(5) -28.6(2) yes
C(4) C(3) Ru(1) C(6) -65.3(2) yes
C(4) C(3) C(2) C(17) -175.6(3) yes
C(4) C(5) Ru(1) C(6) 133.8(3) yes
C(4) C(5) C(6) C(22) -177.1(3) yes
C(5) Ru(1) N(1) C(7) 33.1(3) yes
C(5) Ru(1) N(1) C(11) -142.0(2) yes
C(5) Ru(1) N(2) C(12) 59.6(4) yes
C(5) Ru(1) N(2) C(16) -113.4(4) yes
C(5) Ru(1) C(1) C(6) 29.3(2) yes
C(5) Ru(1) C(1) C(21) 143.8(4) yes
C(5) Ru(1) C(2) C(17) 179.2(5) yes
C(5) Ru(1) C(3) C(18) -141.1(5) yes
C(5) Ru(1) C(4) C(19) -115.0(6) yes
C(5) Ru(1) C(6) C(22) 116.7(5) yes
C(5) C(4) Ru(1) C(6) -28.4(2) yes
C(5) C(4) C(3) C(18) -179.2(4) yes
C(5) C(6) C(1) C(21) -178.5(3) yes
C(6) Ru(1) N(1) C(7) 69.8(3) yes
C(6) Ru(1) N(1) C(11) -105.3(2) yes
C(6) Ru(1) N(2) C(12) 62.7(3) yes
C(6) Ru(1) N(2) C(16) -110.2(3) yes
C(6) Ru(1) C(1) C(21) 114.5(5) yes
C(6) Ru(1) C(2) C(17) 141.8(5) yes
C(6) Ru(1) C(3) C(18) -177.9(5) yes
C(6) Ru(1) C(4) C(19) -143.4(5) yes
C(6) Ru(1) C(5) C(20) -112.0(6) yes
C(6) C(1) C(2) C(17) 176.0(3) yes
C(6) C(5) C(4) C(19) 176.4(4) yes
C(7) N(1) C(11) C(10) -2.7(4) yes
C(7) N(1) C(11) C(12) 171.8(3) yes
C(7) C(8) C(9) C(10) -3.1(5) yes
C(8) C(7) N(1) C(11) 1.3(5) yes
C(8) C(9) C(10) C(11) 1.7(5) yes
C(9) C(10) C(11) C(12) -172.8(3) yes
C(10) C(11) C(12) C(13) -5.2(5) yes
C(11) C(12) N(2) C(16) -168.4(3) yes
C(11) C(12) C(13) C(14) 172.5(3) yes
C(12) N(2) C(16) C(15) -6.1(5) yes
C(12) C(13) C(14) C(15) -3.2(5) yes
C(13) C(12) N(2) C(16) 7.9(5) yes
C(13) C(14) C(15) C(16) 5.0(5) yes
C(17) C(2) C(1) C(21) -5.6(5) yes
C(17) C(2) C(3) C(18) 2.8(6) yes
C(18) C(3) C(4) C(19) 1.3(6) yes
C(19) C(4) C(5) C(20) -4.3(6) yes
C(20) C(5) C(6) C(22) 3.7(5) yes
C(21) C(1) C(6) C(22) 2.0(5) yes
C(21) C(1) C(6) C(22) 2.0(5) yes
